data_2225906
loop_
_publ_author_name
'Eltayeb, Naser Eltaher'
'Teoh, Siang Guan'
'Chantrapromma, Suchada'
'Fun, Hoong-Kun'

_publ_section_title
;
 (<i>E</i>)-4-Chloro-2-[(2-hydroxyphenyl)iminomethyl]phenol
;
_journal_coeditor_code IS2534
_journal_issue 5
_journal_name_full 'Acta Crystallographica Section E'
_journal_page_first o1065
_journal_page_last o1066
_journal_paper_doi 10.1107/S160053681001233X
_journal_volume 66
_journal_year 2010
_chemical_formula_iupac 'C13 H10 Cl N O2'
_chemical_formula_moiety 'C13 H10 Cl N O2'
_chemical_formula_sum 'C13 H10 Cl N O2'
_chemical_formula_weight 247.67
_chemical_name_common
;
(<i>E</i>)-4-Chloro-2-[(2-hydroxyphenyl)iminomethyl]phenol
;
_chemical_name_systematic
;
(<i>E</i>)-4-Chloro-2-[(2-hydroxyphenylimino)methyl]phenol
;
_space_group_IT_number 4
_symmetry_cell_setting monoclinic
_symmetry_space_group_name_Hall 'P 2yb'
_symmetry_space_group_name_H-M 'P 1 21 1'
_atom_sites_solution_hydrogens geom
_atom_sites_solution_primary direct
_atom_sites_solution_secondary difmap
_audit_creation_method SHELXL-97
_cell_angle_alpha 90.00
_cell_angle_beta 90.980(4)
_cell_angle_gamma 90.00
_cell_formula_units_Z 2
_cell_length_a 4.6681(9)
_cell_length_b 18.509(3)
_cell_length_c 6.2118(11)
_cell_measurement_reflns_used 2680
_cell_measurement_temperature 100
_cell_measurement_theta_max 30.00
_cell_measurement_theta_min 4.37
_cell_volume 536.63(17)
_computing_cell_refinement '<i>SAINT</i> (Bruker, 2009)'
_computing_data_collection '<i>APEX2</i> (Bruker, 2009)'
_computing_data_reduction '<i>SAINT</i> (Bruker, 2009)'
_computing_molecular_graphics '<i>SHELXTL</i> (Sheldrick, 2008)'
_computing_publication_material
;
<i>SHELXTL</i>  (Sheldrick, 2008) and <i>PLATON</i> (Spek, 2009)
;
_computing_structure_refinement '<i>SHELXTL</i> (Sheldrick, 2008)'
_computing_structure_solution '<i>SHELXTL</i> (Sheldrick, 2008)'
_diffrn_ambient_temperature 100
_diffrn_measured_fraction_theta_full 0.965
_diffrn_measured_fraction_theta_max 0.965
_diffrn_measurement_device_type 'Bruker APEX Duo CCD area detector'
_diffrn_measurement_method '\f and \w scans'
_diffrn_radiation_monochromator graphite
_diffrn_radiation_source 'sealed tube'
_diffrn_radiation_type MoK\a
_diffrn_radiation_wavelength 0.71073
_diffrn_reflns_av_R_equivalents 0.0227
_diffrn_reflns_av_sigmaI/netI 0.0370
_diffrn_reflns_limit_h_max 6
_diffrn_reflns_limit_h_min -6
_diffrn_reflns_limit_k_max 26
_diffrn_reflns_limit_k_min -24
_diffrn_reflns_limit_l_max 8
_diffrn_reflns_limit_l_min -8
_diffrn_reflns_number 4593
_diffrn_reflns_theta_full 30.00
_diffrn_reflns_theta_max 30.00
_diffrn_reflns_theta_min 4.37
_diffrn_standards_number 0
_exptl_absorpt_coefficient_mu 0.342
_exptl_absorpt_correction_T_max 0.9758
_exptl_absorpt_correction_T_min 0.8336
_exptl_absorpt_correction_type multi-scan
_exptl_absorpt_process_details '(<i>SADABS</i>; Bruker, 2009)'
_exptl_crystal_colour Yellow
_exptl_crystal_density_diffrn 1.533
_exptl_crystal_density_method 'not measured'
_exptl_crystal_description Needle
_exptl_crystal_F_000 256
_exptl_crystal_size_max 0.55
_exptl_crystal_size_mid 0.14
_exptl_crystal_size_min 0.07
_refine_diff_density_max 0.474
_refine_diff_density_min -0.469
_refine_ls_abs_structure_details 'Flack (1983), 1125 Friedel pairs'
_refine_ls_abs_structure_Flack -0.03(7)
_refine_ls_extinction_method none
_refine_ls_goodness_of_fit_ref 1.200
_refine_ls_hydrogen_treatment constr
_refine_ls_matrix_type full
_refine_ls_number_parameters 154
_refine_ls_number_reflns 2680
_refine_ls_number_restraints 1
_refine_ls_restrained_S_all 1.200
_refine_ls_R_factor_all 0.0378
_refine_ls_R_factor_gt 0.0344
_refine_ls_shift/su_max 0.001
_refine_ls_shift/su_mean <0.001
_refine_ls_structure_factor_coef Fsqd
_refine_ls_weighting_details 'calc w=1/[\s^2^(Fo^2^)+(0.0756P)^2^+0.0404P] where P=(Fo^2^+2Fc^2^)/3'
_refine_ls_weighting_scheme calc
_refine_ls_wR_factor_gt 0.0957
_refine_ls_wR_factor_ref 0.1191
_reflns_number_gt 2569
_reflns_number_total 2680
_reflns_threshold_expression 'I > 2\s(I)'
_cod_data_source_file is2534.cif
_cod_data_source_block I
_cod_depositor_comments
;
The following automatic conversions were performed:
'_symmetry_cell_setting' value 'Monoclinic' changed to 'monoclinic'
according to '/home/saulius/struct/CIF-dictionaries/cif_core.dic'
dictionary named 'cif_core.dic' version 2.4.1 from 2010-06-29.

Automatic conversion script
Id: cif_fix_enum 1527 2010-12-29 10:47:43Z saulius 
;
_cod_original_sg_symbol_H-M 'P 21'
_cod_database_code 2225906
_cod_database_fobs_code 2225906

loop_
_symmetry_equiv_pos_as_xyz
'x, y, z'
'-x, y+1/2, -z'

loop_
_atom_site_type_symbol
_atom_site_label
_atom_site_fract_x
_atom_site_fract_y
_atom_site_fract_z
_atom_site_U_iso_or_equiv
_atom_site_adp_type
_atom_site_calc_flag
_atom_site_refinement_flags
_atom_site_occupancy
_atom_site_disorder_assembly
_atom_site_disorder_group
Cl Cl1 0.02845(11) 1.08595(3) 0.36240(8) 0.01689(14) Uani d . 1 . .
O O1 1.1428(4) 0.82828(9) 0.5209(2) 0.0167(3) Uani d . 1 . .
H H1O1 1.2817 0.8379 0.5983 0.025 Uiso calc R 1 . .
O O2 0.5318(4) 0.86922(9) -0.2123(2) 0.0151(3) Uani d . 1 . .
H H1O2 0.6550 0.8463 -0.1462 0.018 Uiso calc R 1 . .
N N1 0.8674(4) 0.83076(10) 0.1062(3) 0.0116(3) Uani d . 1 . .
C C1 1.0806(4) 0.78021(11) 0.1679(3) 0.0113(4) Uani d . 1 . .
C C2 1.2187(4) 0.77923(11) 0.3724(3) 0.0119(4) Uani d . 1 . .
C C3 1.4270(5) 0.72625(12) 0.4139(3) 0.0144(4) Uani d . 1 . .
H H3 1.5136 0.7236 0.5496 0.017 Uiso calc R 1 . .
C C4 1.5066(5) 0.67719(12) 0.2539(4) 0.0157(4) Uani d . 1 . .
H H4 1.6481 0.6430 0.2828 0.019 Uiso calc R 1 . .
C C5 1.3732(5) 0.67964(12) 0.0506(4) 0.0147(4) Uani d . 1 . .
H H5 1.4255 0.6471 -0.0559 0.018 Uiso calc R 1 . .
C C6 1.1629(5) 0.73071(12) 0.0089(3) 0.0140(4) Uani d . 1 . .
H H6 1.0747 0.7323 -0.1264 0.017 Uiso calc R 1 . .
C C7 0.7386(5) 0.87972(12) 0.2228(3) 0.0122(4) Uani d . 1 . .
H H7 0.7886 0.8845 0.3677 0.015 Uiso calc R 1 . .
C C8 0.5237(5) 0.92579(11) 0.1321(3) 0.0114(4) Uani d . 1 . .
C C9 0.4240(5) 0.91833(11) -0.0859(3) 0.0115(4) Uani d . 1 . .
C C10 0.2019(5) 0.96567(12) -0.1572(3) 0.0132(4) Uani d . 1 . .
H H10 0.1328 0.9622 -0.2981 0.016 Uiso calc R 1 . .
C C11 0.0865(5) 1.01690(12) -0.0213(3) 0.0136(4) Uani d . 1 . .
H H11 -0.0572 1.0476 -0.0720 0.016 Uiso calc R 1 . .
C C12 0.1857(5) 1.02276(11) 0.1934(3) 0.0127(4) Uani d . 1 . .
C C13 0.4000(5) 0.97834(12) 0.2706(3) 0.0124(4) Uani d . 1 . .
H H13 0.4641 0.9825 0.4126 0.015 Uiso calc R 1 . .

loop_
_atom_site_aniso_label
_atom_site_aniso_U_11
_atom_site_aniso_U_22
_atom_site_aniso_U_33
_atom_site_aniso_U_12
_atom_site_aniso_U_13
_atom_site_aniso_U_23
Cl1 0.0209(3) 0.0156(2) 0.0141(2) 0.00493(18) -0.00206(15) -0.0037(2)
O1 0.0172(8) 0.0217(8) 0.0111(7) 0.0046(6) -0.0046(5) -0.0049(6)
O2 0.0166(8) 0.0178(8) 0.0108(7) 0.0039(5) -0.0021(5) -0.0036(6)
N1 0.0124(8) 0.0118(8) 0.0106(8) -0.0001(6) -0.0010(5) -0.0005(6)
C1 0.0108(9) 0.0113(9) 0.0116(9) 0.0006(7) -0.0013(6) 0.0001(7)
C2 0.0120(9) 0.0139(9) 0.0098(9) -0.0003(6) -0.0006(6) 0.0006(7)
C3 0.0148(10) 0.0187(11) 0.0097(9) 0.0017(7) -0.0025(6) 0.0017(8)
C4 0.0143(10) 0.0143(10) 0.0183(11) 0.0024(7) -0.0012(7) 0.0015(8)
C5 0.0157(10) 0.0145(10) 0.0140(10) -0.0002(7) 0.0012(7) -0.0013(8)
C6 0.0152(10) 0.0154(10) 0.0113(10) -0.0010(7) -0.0011(7) -0.0025(7)
C7 0.0117(9) 0.0138(9) 0.0111(9) 0.0001(6) 0.0000(6) 0.0000(7)
C8 0.0120(9) 0.0128(9) 0.0092(9) 0.0002(6) -0.0012(6) -0.0003(7)
C9 0.0126(10) 0.0130(9) 0.0090(9) 0.0001(7) -0.0002(6) 0.0004(7)
C10 0.0155(10) 0.0157(9) 0.0083(9) 0.0009(7) -0.0011(7) 0.0016(7)
C11 0.0142(10) 0.0134(9) 0.0132(10) 0.0006(7) -0.0008(6) 0.0016(8)
C12 0.0143(10) 0.0121(9) 0.0117(9) -0.0007(7) 0.0017(6) -0.0012(8)
C13 0.0138(10) 0.0155(10) 0.0077(9) -0.0011(7) -0.0001(6) -0.0005(7)

loop_
_atom_type_symbol
_atom_type_description
_atom_type_scat_dispersion_real
_atom_type_scat_dispersion_imag
_atom_type_scat_source
C C 0.0033 0.0016 'International Tables Vol C Tables 4.2.6.8 and 6.1.1.4'
H H 0.0000 0.0000 'International Tables Vol C Tables 4.2.6.8 and 6.1.1.4'
N N 0.0061 0.0033 'International Tables Vol C Tables 4.2.6.8 and 6.1.1.4'
O O 0.0106 0.0060 'International Tables Vol C Tables 4.2.6.8 and 6.1.1.4'
Cl Cl 0.1484 0.1585 'International Tables Vol C Tables 4.2.6.8 and 6.1.1.4'

loop_
_geom_angle_atom_site_label_1
_geom_angle_atom_site_label_2
_geom_angle_atom_site_label_3
_geom_angle_site_symmetry_1
_geom_angle_site_symmetry_3
_geom_angle
_geom_angle_publ_flag
C2 O1 H1O1 . . 109.5 ?
C9 O2 H1O2 . . 109.5 ?
C7 N1 C1 . . 129.38(18) ?
C6 C1 N1 . . 116.14(18) ?
C6 C1 C2 . . 119.79(18) ?
N1 C1 C2 . . 124.01(19) ?
O1 C2 C3 . . 122.39(18) ?
O1 C2 C1 . . 119.04(18) ?
C3 C2 C1 . . 118.56(19) ?
C4 C3 C2 . . 120.96(19) ?
C4 C3 H3 . . 119.5 ?
C2 C3 H3 . . 119.5 ?
C5 C4 C3 . . 120.0(2) ?
C5 C4 H4 . . 120.0 ?
C3 C4 H4 . . 120.0 ?
C6 C5 C4 . . 119.6(2) ?
C6 C5 H5 . . 120.2 ?
C4 C5 H5 . . 120.2 ?
C5 C6 C1 . . 121.0(2) ?
C5 C6 H6 . . 119.5 ?
C1 C6 H6 . . 119.5 ?
N1 C7 C8 . . 121.39(19) ?
N1 C7 H7 . . 119.3 ?
C8 C7 H7 . . 119.3 ?
C7 C8 C13 . . 117.29(18) ?
C7 C8 C9 . . 122.13(19) ?
C13 C8 C9 . . 120.52(18) ?
O2 C9 C10 . . 121.83(18) ?
O2 C9 C8 . . 120.86(18) ?
C10 C9 C8 . . 117.30(18) ?
C11 C10 C9 . . 121.41(18) ?
C11 C10 H10 . . 119.3 ?
C9 C10 H10 . . 119.3 ?
C10 C11 C12 . . 120.33(19) ?
C10 C11 H11 . . 119.8 ?
C12 C11 H11 . . 119.8 ?
C13 C12 C11 . . 120.7(2) ?
C13 C12 Cl1 . . 120.17(16) ?
C11 C12 Cl1 . . 119.16(17) ?
C12 C13 C8 . . 119.77(19) ?
C12 C13 H13 . . 120.1 ?
C8 C13 H13 . . 120.1 ?

loop_
_geom_bond_atom_site_label_1
_geom_bond_atom_site_label_2
_geom_bond_site_symmetry_2
_geom_bond_distance
_geom_bond_publ_flag
Cl1 C12 . 1.742(2) ?
O1 C2 . 1.346(3) ?
O1 H1O1 . 0.8200 ?
O2 C9 . 1.308(3) ?
O2 H1O2 . 0.8200 ?
N1 C7 . 1.312(3) ?
N1 C1 . 1.414(3) ?
C1 C6 . 1.405(3) ?
C1 C2 . 1.415(3) ?
C2 C3 . 1.402(3) ?
C3 C4 . 1.401(3) ?
C3 H3 . 0.9300 ?
C4 C5 . 1.399(3) ?
C4 H4 . 0.9300 ?
C5 C6 . 1.384(3) ?
C5 H5 . 0.9300 ?
C6 H6 . 0.9300 ?
C7 C8 . 1.425(3) ?
C7 H7 . 0.9300 ?
C8 C13 . 1.427(3) ?
C8 C9 . 1.431(3) ?
C9 C10 . 1.422(3) ?
C10 C11 . 1.385(3) ?
C10 H10 . 0.9300 ?
C11 C12 . 1.408(3) ?
C11 H11 . 0.9300 ?
C12 C13 . 1.375(3) ?
C13 H13 . 0.9300 ?

loop_
_geom_hbond_atom_site_label_D
_geom_hbond_atom_site_label_H
_geom_hbond_atom_site_label_A
_geom_hbond_site_symmetry_A
_geom_hbond_distance_DH
_geom_hbond_distance_HA
_geom_hbond_distance_DA
_geom_hbond_angle_DHA
_geom_hbond_publ_flag
O1 H1O1 O2 1_656 0.82 1.74 2.553(2) 169 y
O2 H1O2 N1 1_555 0.82 1.86 2.602(2) 149 y
C7 H7 O1 1_555 0.93 2.16 2.789(3) 124 y

loop_
_geom_torsion_atom_site_label_1
_geom_torsion_atom_site_label_2
_geom_torsion_atom_site_label_3
_geom_torsion_atom_site_label_4
_geom_torsion_site_symmetry_1
_geom_torsion_site_symmetry_2
_geom_torsion_site_symmetry_3
_geom_torsion_site_symmetry_4
_geom_torsion
_geom_torsion_publ_flag
C7 N1 C1 C6 . . . . 175.5(2) ?
C7 N1 C1 C2 . . . . -7.2(4) ?
C6 C1 C2 O1 . . . . 178.20(19) ?
N1 C1 C2 O1 . . . . 1.0(3) ?
C6 C1 C2 C3 . . . . -2.8(3) ?
N1 C1 C2 C3 . . . . 180.0(2) ?
O1 C2 C3 C4 . . . . -178.3(2) ?
C1 C2 C3 C4 . . . . 2.8(3) ?
C2 C3 C4 C5 . . . . -1.4(3) ?
C3 C4 C5 C6 . . . . 0.0(3) ?
C4 C5 C6 C1 . . . . -0.1(3) ?
N1 C1 C6 C5 . . . . 178.9(2) ?
C2 C1 C6 C5 . . . . 1.5(3) ?
C1 N1 C7 C8 . . . . -179.2(2) ?
N1 C7 C8 C13 . . . . -178.77(19) ?
N1 C7 C8 C9 . . . . 4.0(3) ?
C7 C8 C9 O2 . . . . -1.3(3) ?
C13 C8 C9 O2 . . . . -178.44(19) ?
C7 C8 C9 C10 . . . . 177.9(2) ?
C13 C8 C9 C10 . . . . 0.8(3) ?
O2 C9 C10 C11 . . . . 179.1(2) ?
C8 C9 C10 C11 . . . . -0.1(3) ?
C9 C10 C11 C12 . . . . -0.6(3) ?
C10 C11 C12 C13 . . . . 0.6(3) ?
C10 C11 C12 Cl1 . . . . -178.08(17) ?
C11 C12 C13 C8 . . . . 0.1(3) ?
Cl1 C12 C13 C8 . . . . 178.79(15) ?
C7 C8 C13 C12 . . . . -178.1(2) ?
C9 C8 C13 C12 . . . . -0.8(3) ?

loop_
_cod_related_entry_id
_cod_related_entry_database
_cod_related_entry_code
1 ChemSpider 21504423
